data_4328783
loop_
_publ_author_name
'Hidetoshi Goto'
'Teppei Hayakawa'
'Kanako Furutachi'
'Hiroshi Sugimoto'
'Shohei Inoue'

_publ_section_title
;
 Planar-Chiral Metal Complexes Comprised of Square-Planar Metal and
 Achiral Tetradentate Ligands: Design, Optical Resolution, and
 Thermodynamics
;
_journal_name_full 'Inorganic Chemistry'
_journal_page_first 4134
_journal_page_last 4142
_journal_paper_doi 10.1021/ic2024742
_journal_volume 51
_journal_year 2012
_chemical_formula_moiety 'C36 H28 N4 O4 Pd'
_chemical_formula_sum 'C36 H28 N4 O4 Pd'
_chemical_formula_weight 687.02
_chemical_name_systematic
; 
 ? 
;
_space_group_IT_number 14
_symmetry_cell_setting monoclinic
_symmetry_space_group_name_Hall '-P 2yn'
_symmetry_space_group_name_H-M 'P 1 21/n 1'
_atom_sites_solution_hydrogens geom
_atom_sites_solution_primary direct
_atom_sites_solution_secondary difmap
_audit_creation_method SHELXL-97
_cell_angle_alpha 90.00
_cell_angle_beta 115.5300(10)
_cell_angle_gamma 90.00
_cell_formula_units_Z 4
_cell_length_a 16.5464(6)
_cell_length_b 11.3534(4)
_cell_length_c 17.6697(7)
_cell_measurement_reflns_used 9838
_cell_measurement_temperature 90
_cell_measurement_theta_max 27.50
_cell_measurement_theta_min 2.23
_cell_volume 2995.29(19)
_computing_cell_refinement 'SMART (Bruker AXS, 2000)'
_computing_data_collection 'SMART (Bruker AXS, 2000)'
_computing_data_reduction 'SAINT (Bruker AXS, 2003)'
_computing_molecular_graphics 'XSHEL (Bruker AXS,2002)'
_computing_publication_material 'XCIF (Bruker AXS, 2001)'
_computing_structure_refinement 'SHELXL-97 (Sheldrick, 1997)'
_computing_structure_solution 'SHELXS-97 (Sheldrick, 1997)'
_diffrn_ambient_temperature 90
_diffrn_detector_area_resol_mean 8.333
_diffrn_measured_fraction_theta_full 1.000
_diffrn_measured_fraction_theta_max 0.998
_diffrn_measurement_device_type 'Bruker APEX CCD area detector'
_diffrn_measurement_method 'phi and omega scans'
_diffrn_radiation_monochromator graphite
_diffrn_radiation_source 'fine-focus sealed tube'
_diffrn_radiation_type MoK\a
_diffrn_radiation_wavelength 0.71073
_diffrn_reflns_av_R_equivalents 0.0228
_diffrn_reflns_av_sigmaI/netI 0.0261
_diffrn_reflns_limit_h_max 21
_diffrn_reflns_limit_h_min -20
_diffrn_reflns_limit_k_max 14
_diffrn_reflns_limit_k_min -14
_diffrn_reflns_limit_l_max 11
_diffrn_reflns_limit_l_min -22
_diffrn_reflns_number 20554
_diffrn_reflns_theta_full 25.00
_diffrn_reflns_theta_max 27.52
_diffrn_reflns_theta_min 2.20
_exptl_absorpt_coefficient_mu 0.668
_exptl_absorpt_correction_T_max 0.8780
_exptl_absorpt_correction_T_min 0.7313
_exptl_absorpt_correction_type empirical
_exptl_absorpt_process_details
;
SADABS Sheldrick 1996
;
_exptl_crystal_colour orange
_exptl_crystal_density_diffrn 1.524
_exptl_crystal_description needle
_exptl_crystal_F_000 1400
_exptl_crystal_size_max 0.50
_exptl_crystal_size_mid 0.20
_exptl_crystal_size_min 0.20
_refine_diff_density_max 1.805
_refine_diff_density_min -0.305
_refine_diff_density_rms 0.092
_refine_ls_extinction_method none
_refine_ls_goodness_of_fit_ref 0.998
_refine_ls_hydrogen_treatment constr
_refine_ls_matrix_type full
_refine_ls_number_parameters 406
_refine_ls_number_reflns 6868
_refine_ls_number_restraints 0
_refine_ls_restrained_S_all 0.998
_refine_ls_R_factor_all 0.0353
_refine_ls_R_factor_gt 0.0308
_refine_ls_shift/su_max 0.000
_refine_ls_shift/su_mean 0.000
_refine_ls_structure_factor_coef Fsqd
_refine_ls_weighting_details 'calc w=1/[\s^2^(Fo^2^)+(0.0466P)^2^+2.6675P] where P=(Fo^2^+2Fc^2^)/3'
_refine_ls_weighting_scheme calc
_refine_ls_wR_factor_gt 0.0783
_refine_ls_wR_factor_ref 0.0812
_reflns_number_gt 6099
_reflns_number_total 6868
_reflns_threshold_expression >2sigma(I)
_cod_data_source_file ic2024742_si_002_1.cif
_cod_data_source_block PdL4
_cod_database_code 4328783

loop_
_symmetry_equiv_pos_as_xyz
'x, y, z'
'-x+1/2, y+1/2, -z+1/2'
'-x, -y, -z'
'x-1/2, -y-1/2, z-1/2'

loop_
_atom_site_label
_atom_site_type_symbol
_atom_site_fract_x
_atom_site_fract_y
_atom_site_fract_z
_atom_site_U_iso_or_equiv
_atom_site_adp_type
_atom_site_occupancy
_atom_site_symmetry_multiplicity
_atom_site_calc_flag
_atom_site_refinement_flags
C1 C 0.27373(14) -0.03907(17) -0.14442(13) 0.0177(4) Uani 1 1 d .
C2 C 0.33677(14) 0.06349(18) -0.11870(13) 0.0186(4) Uani 1 1 d .
C3 C 0.34283(15) 0.13812(19) -0.17751(14) 0.0235(4) Uani 1 1 d .
H3 H 0.3032 0.1296 -0.2352 0.028 Uiso 1 1 calc R
C4 C 0.40741(16) 0.2256(2) -0.15152(15) 0.0284(5) Uani 1 1 d .
H4 H 0.4109 0.2808 -0.1904 0.034 Uiso 1 1 calc R
C5 C 0.46660(16) 0.2308(2) -0.06762(15) 0.0274(5) Uani 1 1 d .
H5 H 0.5144 0.2859 -0.0486 0.033 Uiso 1 1 calc R
C6 C 0.45560(14) 0.15482(19) -0.01141(14) 0.0220(4) Uani 1 1 d .
H6 H 0.4960 0.1600 0.0463 0.026 Uiso 1 1 calc R
C7 C 0.21946(14) -0.20225(18) -0.10036(12) 0.0191(4) Uani 1 1 d .
C8 C 0.25123(15) -0.31451(19) -0.09639(13) 0.0230(4) Uani 1 1 d .
H8 H 0.3130 -0.3268 -0.0816 0.028 Uiso 1 1 calc R
C9 C 0.19312(16) -0.41246(19) -0.11407(14) 0.0258(5) Uani 1 1 d .
H9 H 0.2161 -0.4901 -0.1100 0.031 Uiso 1 1 calc R
C10 C 0.10386(16) -0.3953(2) -0.13698(14) 0.0266(5) Uani 1 1 d .
H10 H 0.0649 -0.4613 -0.1497 0.032 Uiso 1 1 calc R
C11 C 0.06889(15) -0.28076(19) -0.14199(13) 0.0234(4) Uani 1 1 d .
C12 C 0.12687(14) -0.18164(18) -0.12295(13) 0.0200(4) Uani 1 1 d .
C13 C 0.09201(14) -0.06675(19) -0.12515(13) 0.0214(4) Uani 1 1 d .
H13 H 0.1311 -0.0007 -0.1105 0.026 Uiso 1 1 calc R
C14 C 0.00240(15) -0.0506(2) -0.14825(14) 0.0243(4) Uani 1 1 d .
C15 C 0.01504(15) 0.1598(2) -0.13842(14) 0.0245(4) Uani 1 1 d .
H15A H -0.0236 0.2261 -0.1700 0.029 Uiso 1 1 calc R
H15B H 0.0611 0.1480 -0.1594 0.029 Uiso 1 1 calc R
C16 C 0.06092(15) 0.1920(2) -0.04629(14) 0.0255(5) Uani 1 1 d .
H16A H 0.0957 0.1239 -0.0133 0.031 Uiso 1 1 calc R
H16B H 0.0155 0.2128 -0.0261 0.031 Uiso 1 1 calc R
C17 C 0.12328(15) 0.2964(2) -0.03438(14) 0.0258(5) Uani 1 1 d .
H17A H 0.1773 0.2690 -0.0400 0.031 Uiso 1 1 calc R
H17B H 0.0925 0.3551 -0.0790 0.031 Uiso 1 1 calc R
C18 C 0.15138(15) 0.3542(2) 0.05021(15) 0.0259(5) Uani 1 1 d .
H18A H 0.0980 0.3894 0.0531 0.031 Uiso 1 1 calc R
H18B H 0.1754 0.2933 0.0945 0.031 Uiso 1 1 calc R
C19 C 0.30542(14) 0.40974(19) 0.09483(13) 0.0224(4) Uani 1 1 d .
C20 C 0.36640(17) 0.5037(2) 0.10941(16) 0.0277(5) Uani 1 1 d .
H20 H 0.3448 0.5822 0.0973 0.033 Uiso 1 1 calc R
C21 C 0.45582(16) 0.48242(19) 0.14060(15) 0.0266(5) Uani 1 1 d .
H21 H 0.4958 0.5465 0.1497 0.032 Uiso 1 1 calc R
C22 C 0.49051(14) 0.36662(19) 0.15983(13) 0.0210(4) Uani 1 1 d .
C23 C 0.58391(15) 0.3434(2) 0.19484(14) 0.0243(4) Uani 1 1 d .
H23 H 0.6248 0.4062 0.2031 0.029 Uiso 1 1 calc R
C24 C 0.61526(14) 0.2310(2) 0.21681(14) 0.0236(4) Uani 1 1 d .
H24 H 0.6779 0.2164 0.2414 0.028 Uiso 1 1 calc R
C25 C 0.55499(14) 0.13716(19) 0.20310(13) 0.0205(4) Uani 1 1 d .
H25 H 0.5774 0.0597 0.2194 0.025 Uiso 1 1 calc R
C26 C 0.46419(13) 0.15610(17) 0.16654(12) 0.0171(4) Uani 1 1 d .
C27 C 0.37218(14) 0.03531(17) 0.20350(13) 0.0181(4) Uani 1 1 d .
C28 C 0.30624(13) -0.06435(17) 0.17681(13) 0.0173(4) Uani 1 1 d .
C29 C 0.24052(14) -0.21519(18) 0.08310(13) 0.0205(4) Uani 1 1 d .
H29 H 0.2308 -0.2550 0.0326 0.025 Uiso 1 1 calc R
C30 C 0.20145(14) -0.25976(19) 0.13260(13) 0.0219(4) Uani 1 1 d .
H30 H 0.1671 -0.3302 0.1169 0.026 Uiso 1 1 calc R
C31 C 0.21293(14) -0.20090(19) 0.20485(14) 0.0220(4) Uani 1 1 d .
H31 H 0.1850 -0.2281 0.2386 0.026 Uiso 1 1 calc R
C32 C 0.26630(14) -0.10103(19) 0.22699(13) 0.0200(4) Uani 1 1 d .
H32 H 0.2753 -0.0583 0.2762 0.024 Uiso 1 1 calc R
C33 C 0.42932(14) 0.27268(17) 0.14532(12) 0.0180(4) Uani 1 1 d .
C34 C 0.33585(14) 0.29599(18) 0.11064(13) 0.0194(4) Uani 1 1 d .
H34 H 0.2945 0.2328 0.0984 0.023 Uiso 1 1 calc R
C35 C -0.05597(15) -0.1489(2) -0.16925(15) 0.0288(5) Uani 1 1 d .
H35 H -0.1182 -0.1373 -0.1861 0.035 Uiso 1 1 calc R
C36 C -0.02345(15) -0.2596(2) -0.16544(15) 0.0284(5) Uani 1 1 d .
H36 H -0.0634 -0.3245 -0.1788 0.034 Uiso 1 1 calc R
N1 N 0.27928(11) -0.10419(15) -0.07914(11) 0.0177(3) Uani 1 1 d .
N2 N 0.39006(11) 0.07420(15) -0.03548(11) 0.0176(3) Uani 1 1 d .
N3 N 0.40344(11) 0.05940(14) 0.14695(11) 0.0167(3) Uani 1 1 d .
N4 N 0.29171(11) -0.11768(15) 0.10402(11) 0.0169(3) Uani 1 1 d .
O1 O 0.22657(10) -0.05847(13) -0.21960(9) 0.0224(3) Uani 1 1 d .
O2 O -0.03865(10) 0.05501(15) -0.15434(11) 0.0286(4) Uani 1 1 d .
O3 O 0.21780(11) 0.44413(14) 0.06670(10) 0.0262(3) Uani 1 1 d .
O4 O 0.39360(10) 0.08276(13) 0.27218(9) 0.0230(3) Uani 1 1 d .
Pd1 Pd 0.345591(9) -0.027305(12) 0.035548(9) 0.01487(6) Uani 1 1 d .

loop_
_atom_site_aniso_label
_atom_site_aniso_U_11
_atom_site_aniso_U_22
_atom_site_aniso_U_33
_atom_site_aniso_U_23
_atom_site_aniso_U_13
_atom_site_aniso_U_12
C1 0.0181(9) 0.0179(9) 0.0190(10) -0.0004(8) 0.0097(8) 0.0028(7)
C2 0.0191(9) 0.0182(9) 0.0199(10) -0.0006(8) 0.0099(8) 0.0021(8)
C3 0.0276(11) 0.0238(10) 0.0192(10) 0.0013(8) 0.0103(9) 0.0010(9)
C4 0.0366(13) 0.0267(11) 0.0253(11) 0.0036(9) 0.0165(10) -0.0050(10)
C5 0.0313(12) 0.0270(11) 0.0275(12) -0.0011(9) 0.0162(10) -0.0101(9)
C6 0.0225(10) 0.0233(10) 0.0222(10) -0.0010(8) 0.0114(9) -0.0025(8)
C7 0.0238(10) 0.0191(9) 0.0144(9) -0.0008(8) 0.0081(8) -0.0030(8)
C8 0.0284(11) 0.0224(10) 0.0197(10) -0.0016(8) 0.0119(9) -0.0010(9)
C9 0.0390(13) 0.0168(9) 0.0236(11) -0.0017(8) 0.0153(10) -0.0024(9)
C10 0.0361(12) 0.0211(10) 0.0238(11) -0.0029(9) 0.0140(10) -0.0098(9)
C11 0.0278(11) 0.0246(10) 0.0188(10) -0.0035(8) 0.0110(9) -0.0080(9)
C12 0.0227(10) 0.0205(10) 0.0163(9) -0.0005(8) 0.0079(8) -0.0039(8)
C13 0.0203(10) 0.0223(10) 0.0212(10) -0.0019(8) 0.0084(8) -0.0036(8)
C14 0.0237(11) 0.0267(11) 0.0225(11) -0.0011(9) 0.0098(9) -0.0037(9)
C15 0.0209(10) 0.0249(11) 0.0271(11) 0.0010(9) 0.0097(9) 0.0013(9)
C16 0.0238(11) 0.0272(11) 0.0266(11) 0.0027(9) 0.0119(9) 0.0015(9)
C17 0.0257(11) 0.0258(11) 0.0251(11) 0.0026(9) 0.0103(9) 0.0006(9)
C18 0.0221(10) 0.0258(11) 0.0296(12) -0.0003(9) 0.0110(9) 0.0029(9)
C19 0.0224(10) 0.0221(10) 0.0221(10) 0.0012(8) 0.0090(8) 0.0017(8)
C20 0.0327(12) 0.0161(9) 0.0324(12) 0.0023(9) 0.0122(10) 0.0008(9)
C21 0.0284(12) 0.0190(10) 0.0307(12) 0.0006(9) 0.0112(10) -0.0061(9)
C22 0.0225(10) 0.0212(10) 0.0192(10) -0.0006(8) 0.0090(8) -0.0025(8)
C23 0.0226(10) 0.0264(11) 0.0248(11) -0.0041(9) 0.0110(9) -0.0094(9)
C24 0.0179(10) 0.0293(11) 0.0234(11) -0.0036(9) 0.0087(8) -0.0014(8)
C25 0.0219(10) 0.0204(10) 0.0203(10) -0.0001(8) 0.0100(8) 0.0016(8)
C26 0.0205(9) 0.0168(9) 0.0151(9) -0.0013(7) 0.0087(8) -0.0017(8)
C27 0.0180(9) 0.0154(9) 0.0217(10) 0.0014(8) 0.0093(8) 0.0021(7)
C28 0.0166(9) 0.0156(9) 0.0196(10) 0.0020(8) 0.0078(8) 0.0033(7)
C29 0.0226(10) 0.0180(9) 0.0196(10) 0.0005(8) 0.0079(8) -0.0008(8)
C30 0.0209(10) 0.0204(10) 0.0236(11) 0.0022(8) 0.0088(8) -0.0034(8)
C31 0.0195(10) 0.0250(10) 0.0241(10) 0.0050(9) 0.0119(8) 0.0017(8)
C32 0.0197(9) 0.0231(10) 0.0197(10) 0.0006(8) 0.0108(8) 0.0012(8)
C33 0.0212(10) 0.0181(9) 0.0157(9) 0.0000(7) 0.0088(8) -0.0018(8)
C34 0.0209(10) 0.0184(9) 0.0187(10) -0.0003(8) 0.0083(8) -0.0020(8)
C35 0.0184(10) 0.0379(13) 0.0291(12) -0.0021(10) 0.0092(9) -0.0069(9)
C36 0.0250(11) 0.0325(12) 0.0269(11) -0.0045(10) 0.0106(9) -0.0114(10)
N1 0.0186(8) 0.0170(8) 0.0180(8) -0.0017(7) 0.0083(7) -0.0013(6)
N2 0.0185(8) 0.0164(8) 0.0189(8) 0.0009(7) 0.0091(7) 0.0013(7)
N3 0.0187(8) 0.0145(7) 0.0172(8) -0.0008(6) 0.0080(7) -0.0008(6)
N4 0.0164(8) 0.0160(8) 0.0191(8) 0.0024(6) 0.0084(7) 0.0014(6)
O1 0.0230(7) 0.0240(7) 0.0179(7) -0.0004(6) 0.0066(6) -0.0006(6)
O2 0.0179(7) 0.0301(8) 0.0357(9) -0.0030(7) 0.0095(7) 0.0003(6)
O3 0.0236(8) 0.0205(7) 0.0309(9) 0.0009(6) 0.0083(7) 0.0051(6)
O4 0.0293(8) 0.0215(7) 0.0224(7) -0.0052(6) 0.0151(6) -0.0040(6)
Pd1 0.01582(9) 0.01385(9) 0.01565(9) 0.00024(5) 0.00747(6) -0.00063(5)

loop_
_atom_type_symbol
_atom_type_description
_atom_type_scat_dispersion_real
_atom_type_scat_dispersion_imag
_atom_type_scat_source
C C 0.0033 0.0016 'International Tables Vol C Tables 4.2.6.8 and 6.1.1.4'
H H 0.0000 0.0000 'International Tables Vol C Tables 4.2.6.8 and 6.1.1.4'
N N 0.0061 0.0033 'International Tables Vol C Tables 4.2.6.8 and 6.1.1.4'
O O 0.0106 0.0060 'International Tables Vol C Tables 4.2.6.8 and 6.1.1.4'
Pd Pd -0.9988 1.0072 'International Tables Vol C Tables 4.2.6.8 and 6.1.1.4'

loop_
_geom_angle_atom_site_label_1
_geom_angle_atom_site_label_2
_geom_angle_atom_site_label_3
_geom_angle
O1 C1 N1 127.17(19)
O1 C1 C2 119.95(18)
N1 C1 C2 112.81(17)
N2 C2 C3 122.58(19)
N2 C2 C1 116.20(18)
C3 C2 C1 121.14(19)
C2 C3 C4 119.2(2)
C2 C3 H3 120.4
C4 C3 H3 120.4
C5 C4 C3 118.4(2)
C5 C4 H4 120.8
C3 C4 H4 120.8
C4 C5 C6 119.4(2)
C4 C5 H5 120.3
C6 C5 H5 120.3
N2 C6 C5 122.4(2)
N2 C6 H6 118.8
C5 C6 H6 118.8
C8 C7 C12 120.63(19)
C8 C7 N1 120.32(19)
C12 C7 N1 119.01(18)
C7 C8 C9 120.7(2)
C7 C8 H8 119.6
C9 C8 H8 119.6
C10 C9 C8 119.9(2)
C10 C9 H9 120.0
C8 C9 H9 120.0
C9 C10 C11 120.8(2)
C9 C10 H10 119.6
C11 C10 H10 119.6
C10 C11 C36 122.3(2)
C10 C11 C12 119.9(2)
C36 C11 C12 117.8(2)
C13 C12 C11 119.72(19)
C13 C12 C7 122.21(19)
C11 C12 C7 118.06(19)
C14 C13 C12 120.4(2)
C14 C13 H13 119.8
C12 C13 H13 119.8
O2 C14 C13 125.6(2)
O2 C14 C35 114.4(2)
C13 C14 C35 120.0(2)
O2 C15 C16 113.02(19)
O2 C15 H15A 109.0
C16 C15 H15A 109.0
O2 C15 H15B 109.0
C16 C15 H15B 109.0
H15A C15 H15B 107.8
C15 C16 C17 109.38(18)
C15 C16 H16A 109.8
C17 C16 H16A 109.8
C15 C16 H16B 109.8
C17 C16 H16B 109.8
H16A C16 H16B 108.2
C18 C17 C16 112.07(19)
C18 C17 H17A 109.2
C16 C17 H17A 109.2
C18 C17 H17B 109.2
C16 C17 H17B 109.2
H17A C17 H17B 107.9
O3 C18 C17 113.10(19)
O3 C18 H18A 109.0
C17 C18 H18A 109.0
O3 C18 H18B 109.0
C17 C18 H18B 109.0
H18A C18 H18B 107.8
C34 C19 O3 125.5(2)
C34 C19 C20 120.2(2)
O3 C19 C20 114.29(19)
C21 C20 C19 120.4(2)
C21 C20 H20 119.8
C19 C20 H20 119.8
C20 C21 C22 121.3(2)
C20 C21 H21 119.3
C22 C21 H21 119.3
C33 C22 C21 118.14(19)
C33 C22 C23 119.88(19)
C21 C22 C23 122.0(2)
C24 C23 C22 120.3(2)
C24 C23 H23 119.8
C22 C23 H23 119.8
C23 C24 C25 120.2(2)
C23 C24 H24 119.9
C25 C24 H24 119.9
C26 C25 C24 120.9(2)
C26 C25 H25 119.6
C24 C25 H25 119.6
C25 C26 N3 120.49(18)
C25 C26 C33 120.34(19)
N3 C26 C33 119.14(17)
O4 C27 N3 127.39(19)
O4 C27 C28 120.07(19)
N3 C27 C28 112.51(18)
N4 C28 C32 122.74(19)
N4 C28 C27 116.48(18)
C32 C28 C27 120.73(19)
N4 C29 C30 122.4(2)
N4 C29 H29 118.8
C30 C29 H29 118.8
C31 C30 C29 119.4(2)
C31 C30 H30 120.3
C29 C30 H30 120.3
C30 C31 C32 118.32(19)
C30 C31 H31 120.8
C32 C31 H31 120.8
C28 C32 C31 119.3(2)
C28 C32 H32 120.4
C31 C32 H32 120.4
C22 C33 C34 119.87(19)
C22 C33 C26 118.31(18)
C34 C33 C26 121.81(18)
C19 C34 C33 119.95(19)
C19 C34 H34 120.0
C33 C34 H34 120.0
C36 C35 C14 120.4(2)
C36 C35 H35 119.8
C14 C35 H35 119.8
C35 C36 C11 121.7(2)
C35 C36 H36 119.2
C11 C36 H36 119.2
C1 N1 C7 114.94(17)
C1 N1 Pd1 115.31(13)
C7 N1 Pd1 127.58(13)
C6 N2 C2 117.68(18)
C6 N2 Pd1 129.89(14)
C2 N2 Pd1 112.01(13)
C27 N3 C26 115.81(17)
C27 N3 Pd1 116.89(13)
C26 N3 Pd1 126.56(13)
C29 N4 C28 117.69(18)
C29 N4 Pd1 129.00(14)
C28 N4 Pd1 113.14(13)
C14 O2 C15 117.94(17)
C19 O3 C18 117.96(17)
N3 Pd1 N1 175.26(7)
N3 Pd1 N2 100.16(7)
N1 Pd1 N2 79.30(7)
N3 Pd1 N4 79.33(7)
N1 Pd1 N4 100.77(7)
N2 Pd1 N4 174.71(6)

loop_
_geom_bond_atom_site_label_1
_geom_bond_atom_site_label_2
_geom_bond_distance
C1 O1 1.236(3)
C1 N1 1.340(3)
C1 C2 1.497(3)
C2 N2 1.355(3)
C2 C3 1.377(3)
C3 C4 1.385(3)
C3 H3 0.9500
C4 C5 1.382(3)
C4 H4 0.9500
C5 C6 1.385(3)
C5 H5 0.9500
C6 N2 1.341(3)
C6 H6 0.9500
C7 C8 1.369(3)
C7 C12 1.426(3)
C7 N1 1.428(3)
C8 C9 1.414(3)
C8 H8 0.9500
C9 C10 1.367(3)
C9 H9 0.9500
C10 C11 1.411(3)
C10 H10 0.9500
C11 C36 1.421(3)
C11 C12 1.422(3)
C12 C13 1.420(3)
C13 C14 1.370(3)
C13 H13 0.9500
C14 O2 1.359(3)
C14 C35 1.417(3)
C15 O2 1.438(3)
C15 C16 1.515(3)
C15 H15A 0.9900
C15 H15B 0.9900
C16 C17 1.525(3)
C16 H16A 0.9900
C16 H16B 0.9900
C17 C18 1.511(3)
C17 H17A 0.9900
C17 H17B 0.9900
C18 O3 1.435(3)
C18 H18A 0.9900
C18 H18B 0.9900
C19 C34 1.370(3)
C19 O3 1.371(3)
C19 C20 1.414(3)
C20 C21 1.359(3)
C20 H20 0.9500
C21 C22 1.416(3)
C21 H21 0.9500
C22 C33 1.416(3)
C22 C23 1.420(3)
C23 C24 1.369(3)
C23 H23 0.9500
C24 C25 1.407(3)
C24 H24 0.9500
C25 C26 1.373(3)
C25 H25 0.9500
C26 N3 1.427(3)
C26 C33 1.428(3)
C27 O4 1.232(3)
C27 N3 1.336(3)
C27 C28 1.500(3)
C28 N4 1.346(3)
C28 C32 1.379(3)
C29 N4 1.345(3)
C29 C30 1.388(3)
C29 H29 0.9500
C30 C31 1.380(3)
C30 H30 0.9500
C31 C32 1.386(3)
C31 H31 0.9500
C32 H32 0.9500
C33 C34 1.421(3)
C34 H34 0.9500
C35 C36 1.357(4)
C35 H35 0.9500
C36 H36 0.9500
N1 Pd1 2.0386(17)
N2 Pd1 2.0593(17)
N3 Pd1 2.0337(17)
N4 Pd1 2.0594(17)

loop_
_geom_torsion_atom_site_label_1
_geom_torsion_atom_site_label_2
_geom_torsion_atom_site_label_3
_geom_torsion_atom_site_label_4
_geom_torsion
O1 C1 C2 N2 -175.97(18)
N1 C1 C2 N2 1.1(3)
O1 C1 C2 C3 0.6(3)
N1 C1 C2 C3 177.71(19)
N2 C2 C3 C4 2.0(3)
C1 C2 C3 C4 -174.4(2)
C2 C3 C4 C5 3.3(3)
C3 C4 C5 C6 -4.8(4)
C4 C5 C6 N2 1.2(4)
C12 C7 C8 C9 -0.4(3)
N1 C7 C8 C9 177.49(19)
C7 C8 C9 C10 1.3(3)
C8 C9 C10 C11 -1.0(3)
C9 C10 C11 C36 -179.9(2)
C9 C10 C11 C12 -0.1(3)
C10 C11 C12 C13 -177.8(2)
C36 C11 C12 C13 2.1(3)
C10 C11 C12 C7 0.9(3)
C36 C11 C12 C7 -179.26(19)
C8 C7 C12 C13 178.0(2)
N1 C7 C12 C13 0.0(3)
C8 C7 C12 C11 -0.7(3)
N1 C7 C12 C11 -178.60(18)
C11 C12 C13 C14 -2.2(3)
C7 C12 C13 C14 179.2(2)
C12 C13 C14 O2 -178.5(2)
C12 C13 C14 C35 0.7(3)
O2 C15 C16 C17 174.44(17)
C15 C16 C17 C18 164.25(19)
C16 C17 C18 O3 173.43(18)
C34 C19 C20 C21 -1.2(4)
O3 C19 C20 C21 177.4(2)
C19 C20 C21 C22 -0.4(4)
C20 C21 C22 C33 0.3(3)
C20 C21 C22 C23 -178.0(2)
C33 C22 C23 C24 -1.8(3)
C21 C22 C23 C24 176.5(2)
C22 C23 C24 C25 1.5(3)
C23 C24 C25 C26 1.0(3)
C24 C25 C26 N3 175.14(19)
C24 C25 C26 C33 -3.0(3)
O4 C27 C28 N4 -174.86(18)
N3 C27 C28 N4 3.2(3)
O4 C27 C28 C32 2.5(3)
N3 C27 C28 C32 -179.47(18)
N4 C29 C30 C31 1.9(3)
C29 C30 C31 C32 -2.4(3)
N4 C28 C32 C31 3.9(3)
C27 C28 C32 C31 -173.34(18)
C30 C31 C32 C28 -0.3(3)
C21 C22 C33 C34 1.4(3)
C23 C22 C33 C34 179.70(19)
C21 C22 C33 C26 -178.5(2)
C23 C22 C33 C26 -0.2(3)
C25 C26 C33 C22 2.5(3)
N3 C26 C33 C22 -175.61(18)
C25 C26 C33 C34 -177.33(19)
N3 C26 C33 C34 4.5(3)
O3 C19 C34 C33 -175.6(2)
C20 C19 C34 C33 2.8(3)
C22 C33 C34 C19 -2.9(3)
C26 C33 C34 C19 176.9(2)
O2 C14 C35 C36 -179.7(2)
C13 C14 C35 C36 1.0(4)
C14 C35 C36 C11 -1.1(4)
C10 C11 C36 C35 179.4(2)
C12 C11 C36 C35 -0.4(3)
O1 C1 N1 C7 -4.0(3)
C2 C1 N1 C7 179.14(17)
O1 C1 N1 Pd1 -168.59(17)
C2 C1 N1 Pd1 14.6(2)
C8 C7 N1 C1 106.9(2)
C12 C7 N1 C1 -75.2(2)
C8 C7 N1 Pd1 -90.8(2)
C12 C7 N1 Pd1 87.1(2)
C5 C6 N2 C2 4.0(3)
C5 C6 N2 Pd1 -167.95(17)
C3 C2 N2 C6 -5.6(3)
C1 C2 N2 C6 170.95(18)
C3 C2 N2 Pd1 167.74(17)
C1 C2 N2 Pd1 -15.7(2)
O4 C27 N3 C26 -4.3(3)
C28 C27 N3 C26 177.84(16)
O4 C27 N3 Pd1 -175.11(17)
C28 C27 N3 Pd1 7.1(2)
C25 C26 N3 C27 96.9(2)
C33 C26 N3 C27 -85.0(2)
C25 C26 N3 Pd1 -93.4(2)
C33 C26 N3 Pd1 84.8(2)
C30 C29 N4 C28 1.5(3)
C30 C29 N4 Pd1 -173.37(15)
C32 C28 N4 C29 -4.4(3)
C27 C28 N4 C29 172.93(17)
C32 C28 N4 Pd1 171.26(16)
C27 C28 N4 Pd1 -11.4(2)
C13 C14 O2 C15 2.5(3)
C35 C14 O2 C15 -176.8(2)
C16 C15 O2 C14 -86.0(2)
C34 C19 O3 C18 -1.6(3)
C20 C19 O3 C18 179.9(2)
C17 C18 O3 C19 -81.3(2)
C27 N3 Pd1 N1 81.4(8)
C26 N3 Pd1 N1 -88.3(8)
C27 N3 Pd1 N2 164.38(14)
C26 N3 Pd1 N2 -5.28(17)
C27 N3 Pd1 N4 -10.26(14)
C26 N3 Pd1 N4 -179.93(17)
C1 N1 Pd1 N3 65.8(8)
C7 N1 Pd1 N3 -96.5(8)
C1 N1 Pd1 N2 -18.08(14)
C7 N1 Pd1 N2 179.67(17)
C1 N1 Pd1 N4 156.53(14)
C7 N1 Pd1 N4 -5.72(17)
C6 N2 Pd1 N3 14.96(19)
C2 N2 Pd1 N3 -157.35(14)
C6 N2 Pd1 N1 -169.83(19)
C2 N2 Pd1 N1 17.86(14)
C6 N2 Pd1 N4 98.9(7)
C2 N2 Pd1 N4 -73.4(7)
C29 N4 Pd1 N3 -173.45(18)
C28 N4 Pd1 N3 11.51(13)
C29 N4 Pd1 N1 11.37(18)
C28 N4 Pd1 N1 -163.67(13)
C29 N4 Pd1 N2 101.7(7)
C28 N4 Pd1 N2 -73.4(7)
